data_7010450
loop_
_publ_author_name
'Sarsfield, Mark J.'
'Said, Musa'
'Thornton-Pett, Mark'
'Gerrard, Lee A.'
'Bochmann, Manfred'

_publ_section_title
;
 The reactivity of trimethylsilyliminophosphines towards titanium and
 zirconium halides
;
_journal_issue 6
_journal_name_full 'Journal of the Chemical Society, Dalton Transactions'
_journal_page_first 822
_journal_paper_doi 10.1039/b009082o
_journal_year 2001
_chemical_formula_sum 'C34 H45 Cl7 N2 P2 Si2 Zr'
_chemical_formula_weight 939.21
_space_group_IT_number 14
_symmetry_cell_setting monoclinic
_symmetry_space_group_name_Hall '-P 2yn'
_symmetry_space_group_name_H-M 'P 1 21/n 1'
_atom_sites_solution_hydrogens geom
_atom_sites_solution_primary direct
_atom_sites_solution_secondary difmap
_audit_creation_method SHELXL-97
_cell_angle_alpha 90.00
_cell_angle_beta 113.031(3)
_cell_angle_gamma 90.00
_cell_formula_units_Z 4
_cell_length_a 22.6760(10)
_cell_length_b 9.5021(5)
_cell_length_c 21.3807(7)
_cell_measurement_temperature 150(2)
_cell_volume 4239.7(3)
_computing_cell_refinement 'DENZO-SMN (Otwinowski & Minor, 1996)'
_computing_data_collection 'COLLECT (Nonius, 1999)'
_computing_data_reduction 'DENZO-SMN (Otwinowski & Minor, 1996)'
_computing_molecular_graphics 'ORTEX (McArdle, 1995)'
_computing_publication_material 'local program'
_computing_structure_refinement 'SHELXL-97 (Sheldrick, 1997)'
_computing_structure_solution 'SHELXS-97 (Sheldrick, 1990)'
_diffrn_ambient_temperature 150(2)
_diffrn_detector_area_resol_mean 9.091
_diffrn_measured_fraction_theta_full 0.986
_diffrn_measured_fraction_theta_max 0.986
_diffrn_measurement_device_type 'Nonius KappaCCD area detector diffractometer'
_diffrn_measurement_method
;
Detector set at 30mm from sample with different 2theta offsets 
1 degree phi exposures for chi=0 degree settings
1 degree omega exposures for chi=90 degree settings
;
_diffrn_radiation_monochromator graphite
_diffrn_radiation_source 'fine-focus sealed tube'
_diffrn_radiation_type MoK\a
_diffrn_radiation_wavelength 0.71073
_diffrn_reflns_av_R_equivalents 0.0677
_diffrn_reflns_av_sigmaI/netI 0.0689
_diffrn_reflns_limit_h_max 27
_diffrn_reflns_limit_h_min -27
_diffrn_reflns_limit_k_max 11
_diffrn_reflns_limit_k_min -11
_diffrn_reflns_limit_l_max 26
_diffrn_reflns_limit_l_min -26
_diffrn_reflns_number 29078
_diffrn_reflns_theta_full 26.00
_diffrn_reflns_theta_max 26.00
_diffrn_reflns_theta_min 2.81
_exptl_absorpt_coefficient_mu 0.860
_exptl_absorpt_correction_T_max 0.9113
_exptl_absorpt_correction_T_min 0.8073
_exptl_absorpt_correction_type multi-scan
_exptl_absorpt_process_details
;
Using multiple and symmetry-related data measurements via the program SORTAV
See R.H. Blessing, Acta Cryst (1995), A51, 33-38 
;
_exptl_crystal_colour colourless
_exptl_crystal_density_diffrn 1.471
_exptl_crystal_density_method 'not measured'
_exptl_crystal_description prism
_exptl_crystal_F_000 1920
_exptl_crystal_size_max 0.26
_exptl_crystal_size_mid 0.17
_exptl_crystal_size_min 0.11
_refine_diff_density_max 0.872
_refine_diff_density_min -0.621
_refine_diff_density_rms 0.121
_refine_ls_extinction_coef 0.0014(2)
_refine_ls_extinction_expression Fc^*^=kFc[1+0.001xFc^2^\l^3^/sin(2\q)]^-1/4^
_refine_ls_extinction_method SHELXL
_refine_ls_goodness_of_fit_ref 1.198
_refine_ls_hydrogen_treatment mixed
_refine_ls_matrix_type full
_refine_ls_number_parameters 459
_refine_ls_number_reflns 8215
_refine_ls_number_restraints 25
_refine_ls_restrained_S_all 1.196
_refine_ls_R_factor_all 0.1608
_refine_ls_R_factor_gt 0.1024
_refine_ls_shift/su_max 0.157
_refine_ls_shift/su_mean 0.036
_refine_ls_structure_factor_coef Fsqd
_refine_ls_weighting_details 'calc w=1/[\s^2^(Fo^2^)+(0.0000P)^2^+56.0512P] where P=(Fo^2^+2Fc^2^)/3'
_refine_ls_weighting_scheme calc
_refine_ls_wR_factor_gt 0.2000
_refine_ls_wR_factor_ref 0.2288
_reflns_number_gt 4228
_reflns_number_total 8215
_reflns_threshold_expression >2sigma(I)
_cod_data_source_file b009082o.txt
_cod_data_source_block ms340
_cod_original_sg_symbol_H-M P21/n
_cod_database_code 7010450

loop_
_symmetry_equiv_pos_as_xyz
'x, y, z'
'-x+1/2, y+1/2, -z+1/2'
'-x, -y, -z'
'x-1/2, -y-1/2, z-1/2'

loop_
_atom_site_label
_atom_site_type_symbol
_atom_site_fract_x
_atom_site_fract_y
_atom_site_fract_z
_atom_site_U_iso_or_equiv
_atom_site_adp_type
_atom_site_occupancy
_atom_site_symmetry_multiplicity
_atom_site_calc_flag
_atom_site_refinement_flags
_atom_site_disorder_assembly
_atom_site_disorder_group
Zr1 Zr 0.99990(7) 0.88057(8) 0.75009(7) 0.0239(2) Uani 1 1 d . . .
Cl1 Cl 1.0005(3) 0.6199(2) 0.7498(3) 0.0492(6) Uani 1 1 d . A .
Cl2 Cl 0.94395(17) 0.8737(5) 0.82787(16) 0.0503(10) Uani 1 1 d . A .
Cl3 Cl 1.05584(16) 0.8746(5) 0.67207(16) 0.0511(10) Uani 1 1 d . A .
N1 N 1.0882(5) 0.9483(12) 0.8331(5) 0.036(3) Uani 1 1 d . A .
Si1 Si 1.14780(19) 0.8368(4) 0.88682(18) 0.0383(9) Uani 1 1 d . . .
C11 C 1.2144(7) 0.9330(13) 0.9532(6) 0.039(3) Uani 1 1 d . A .
H11A H 1.2392 0.9845 0.9319 0.058 Uiso 1 1 calc R . .
H11B H 1.2424 0.8657 0.9863 0.058 Uiso 1 1 calc R . .
H11C H 1.1968 0.9996 0.9764 0.058 Uiso 1 1 calc R . .
C12 C 1.1829(7) 0.7326(11) 0.8358(7) 0.037(3) Uani 1 1 d . A .
H12A H 1.1498 0.6714 0.8042 0.056 Uiso 1 1 calc R . .
H12B H 1.2183 0.6749 0.8663 0.056 Uiso 1 1 calc R . .
H12C H 1.1989 0.7968 0.8102 0.056 Uiso 1 1 calc R . .
C13 C 1.1110(7) 0.7152(14) 0.9289(7) 0.043(3) Uani 1 1 d . A .
H13A H 1.0969 0.7685 0.9597 0.065 Uiso 1 1 calc R . .
H13B H 1.1426 0.6445 0.9548 0.065 Uiso 1 1 calc R . .
H13C H 1.0741 0.6683 0.8944 0.065 Uiso 1 1 calc R . .
P1 P 1.08997(16) 1.1198(4) 0.83416(15) 0.0310(7) Uani 1 1 d D A .
C111 C 1.1671(5) 1.1839(11) 0.8395(6) 0.033(3) Uani 1 1 d D . .
C112 C 1.2054(7) 1.2832(13) 0.8855(7) 0.041(3) Uani 1 1 d D A .
H112 H 1.1913 1.3262 0.9173 0.049 Uiso 1 1 calc R . .
C113 C 1.2659(7) 1.3196(12) 0.8845(7) 0.046(4) Uani 1 1 d D . .
H113 H 1.2938 1.3836 0.9168 0.055 Uiso 1 1 calc R A .
C114 C 1.2832(7) 1.2576(15) 0.8341(7) 0.044(3) Uani 1 1 d D A .
H114 H 1.3219 1.2865 0.8304 0.052 Uiso 1 1 calc R . .
C115 C 1.2460(7) 1.1566(14) 0.7900(7) 0.040(3) Uani 1 1 d D . .
H115 H 1.2604 1.1102 0.7592 0.048 Uiso 1 1 calc R A .
C116 C 1.1883(6) 1.1254(15) 0.7918(6) 0.037(3) Uani 1 1 d D A .
H116 H 1.1611 1.0610 0.7593 0.044 Uiso 1 1 calc R . .
C121 C 1.0736(4) 1.1944(17) 0.9047(5) 0.043(4) Uani 1 1 d D . .
C122 C 1.0670(6) 1.3422(13) 0.9104(8) 0.047(4) Uani 1 1 d D A .
H122 H 1.0707 1.4080 0.8786 0.056 Uiso 1 1 calc R . .
C123 C 1.0547(7) 1.3811(15) 0.9667(8) 0.051(4) Uani 1 1 d D . .
H123 H 1.0481 1.4788 0.9708 0.061 Uiso 1 1 calc R A .
C124 C 1.0509(7) 1.2991(14) 1.0162(7) 0.038(3) Uani 1 1 d D A .
H124 H 1.0453 1.3371 1.0546 0.046 Uiso 1 1 calc R . .
C125 C 1.0556(6) 1.1539(16) 1.0074(7) 0.044(4) Uani 1 1 d D . .
H125 H 1.0510 1.0917 1.0400 0.052 Uiso 1 1 calc R A .
C126 C 1.0671(6) 1.0952(12) 0.9512(6) 0.028(3) Uani 1 1 d D A .
H126 H 1.0702 0.9967 0.9456 0.033 Uiso 1 1 calc R . .
C1A C 1.0265(12) 1.127(2) 0.7530(12) 0.025(5) Uani 0.50 1 d PDU A 1
H1A H 1.0443 1.1458 0.7178 0.030 Uiso 0.50 1 calc PR A 1
C2A C 0.9675(10) 1.219(3) 0.7391(11) 0.026(5) Uani 0.50 1 d PDU A 1
H2AA H 0.9741 1.3160 0.7265 0.031 Uiso 0.50 1 calc PR A 1
H2AB H 0.9545 1.2209 0.7782 0.031 Uiso 0.50 1 calc PR A 1
C1B C 1.0355(9) 1.205(3) 0.7598(11) 0.022(5) Uani 0.50 1 d PDU A 2
H1BA H 1.0316 1.3065 0.7680 0.026 Uiso 0.50 1 calc PR A 2
H1BB H 1.0488 1.1939 0.7212 0.026 Uiso 0.50 1 calc PR A 2
C2B C 0.9728(10) 1.127(3) 0.7471(10) 0.019(4) Uani 0.50 1 d PDU A 2
H2B H 0.9563 1.1495 0.7829 0.023 Uiso 0.50 1 calc PR A 2
N2 N 0.9105(5) 0.9499(12) 0.6664(5) 0.037(3) Uani 1 1 d . A .
Si2 Si 0.85177(19) 0.8344(4) 0.61327(19) 0.0360(8) Uani 1 1 d . . .
C21 C 0.7858(8) 0.9355(17) 0.5473(8) 0.057(4) Uani 1 1 d . A .
H21A H 0.7552 0.9674 0.5663 0.085 Uiso 1 1 calc R . .
H21B H 0.7639 0.8749 0.5079 0.085 Uiso 1 1 calc R . .
H21C H 0.8039 1.0172 0.5331 0.085 Uiso 1 1 calc R . .
C22 C 0.8192(9) 0.733(3) 0.6660(10) 0.106(9) Uani 1 1 d . A .
H22A H 0.8507 0.6622 0.6924 0.159 Uiso 1 1 calc R . .
H22B H 0.7797 0.6851 0.6366 0.159 Uiso 1 1 calc R . .
H22C H 0.8099 0.7963 0.6970 0.159 Uiso 1 1 calc R . .
C23 C 0.8880(8) 0.7109(16) 0.5695(9) 0.055(4) Uani 1 1 d . A .
H23A H 0.8946 0.7607 0.5327 0.082 Uiso 1 1 calc R . .
H23B H 0.8590 0.6312 0.5508 0.082 Uiso 1 1 calc R . .
H23C H 0.9292 0.6764 0.6023 0.082 Uiso 1 1 calc R . .
P2 P 0.90935(15) 1.1193(4) 0.66566(16) 0.0330(8) Uani 1 1 d D A .
C211 C 0.9258(3) 1.1879(10) 0.5959(5) 0.020(2) Uani 1 1 d D . .
C212 C 0.9322(6) 1.3257(15) 0.5886(7) 0.045(4) Uani 1 1 d D A .
H212 H 0.9288 1.3866 0.6223 0.053 Uiso 1 1 calc R . .
C213 C 0.9436(7) 1.3869(14) 0.5349(8) 0.046(4) Uani 1 1 d D . .
H213 H 0.9469 1.4857 0.5306 0.056 Uiso 1 1 calc R A .
C214 C 0.9496(6) 1.2911(14) 0.4879(7) 0.037(3) Uani 1 1 d D A .
H214 H 0.9573 1.3261 0.4501 0.044 Uiso 1 1 calc R . .
C215 C 0.9449(6) 1.1496(11) 0.4945(6) 0.027(3) Uani 1 1 d D . .
H215 H 0.9498 1.0860 0.4626 0.033 Uiso 1 1 calc R A .
C216 C 0.9329(6) 1.1027(14) 0.5480(5) 0.033(3) Uani 1 1 d D A .
H216 H 0.9292 1.0040 0.5526 0.040 Uiso 1 1 calc R . .
C221 C 0.8329(6) 1.1826(12) 0.6613(5) 0.031(3) Uani 1 1 d D . .
C222 C 0.7964(7) 1.2833(14) 0.6154(7) 0.047(4) Uani 1 1 d D A .
H222 H 0.8115 1.3234 0.5837 0.057 Uiso 1 1 calc R . .
C223 C 0.7379(7) 1.325(2) 0.6156(9) 0.081(6) Uani 1 1 d D . .
H223 H 0.7142 1.3957 0.5842 0.097 Uiso 1 1 calc R A .
C224 C 0.7134(8) 1.2705(18) 0.6586(8) 0.060(5) Uani 1 1 d D A .
H224 H 0.6726 1.2986 0.6568 0.072 Uiso 1 1 calc R . .
C225 C 0.7506(6) 1.1699(15) 0.7063(6) 0.038(3) Uani 1 1 d D . .
H225 H 0.7350 1.1312 0.7379 0.045 Uiso 1 1 calc R A .
C226 C 0.8105(7) 1.1261(15) 0.7079(6) 0.040(3) Uani 1 1 d D A .
H226 H 0.8353 1.0587 0.7404 0.048 Uiso 1 1 calc R . .
C1S C 1.1445(10) 1.3718(13) 0.6359(12) 0.089(7) Uani 1 1 d D . .
H1SA H 1.1906 1.3724 0.6660 0.106 Uiso 1 1 calc R . .
H1SB H 1.1395 1.4240 0.5940 0.106 Uiso 1 1 calc R . .
Cl1S Cl 1.1199(2) 1.1973(4) 0.6142(2) 0.0642(12) Uani 1 1 d D . .
Cl2S Cl 1.1018(2) 1.4590(5) 0.6766(2) 0.0654(12) Uani 1 1 d D . .
C2S C 0.8537(8) 1.3688(13) 0.8620(10) 0.066(5) Uani 1 1 d D . .
H2SA H 0.8083 1.3644 0.8300 0.079 Uiso 1 1 calc R . .
H2SB H 0.8558 1.4229 0.9024 0.079 Uiso 1 1 calc R . .
Cl3S Cl 0.8816(3) 1.1978(6) 0.8871(2) 0.0806(15) Uani 1 1 d D . .
Cl4S Cl 0.8977(2) 1.4574(5) 0.8230(2) 0.0669(12) Uani 1 1 d D . .

loop_
_atom_site_aniso_label
_atom_site_aniso_U_11
_atom_site_aniso_U_22
_atom_site_aniso_U_33
_atom_site_aniso_U_23
_atom_site_aniso_U_13
_atom_site_aniso_U_12
Zr1 0.0328(4) 0.0191(4) 0.0205(4) 0.0004(5) 0.0112(3) 0.0005(6)
Cl1 0.0600(15) 0.0233(10) 0.0737(17) 0.0017(19) 0.0363(13) 0.0005(19)
Cl2 0.035(2) 0.092(3) 0.0281(16) -0.0018(17) 0.0168(15) 0.0051(19)
Cl3 0.0281(18) 0.099(3) 0.0297(17) 0.0201(18) 0.0153(15) -0.0049(19)
N1 0.026(6) 0.058(7) 0.023(5) -0.009(5) 0.010(5) -0.015(5)
Si1 0.033(2) 0.052(2) 0.0333(19) -0.0086(17) 0.0174(17) -0.0042(17)
C11 0.037(8) 0.033(7) 0.030(7) -0.001(5) -0.004(6) -0.004(6)
C12 0.053(9) 0.019(5) 0.052(8) -0.008(5) 0.033(7) 0.009(5)
C13 0.050(9) 0.036(7) 0.043(8) -0.003(6) 0.018(7) -0.012(7)
P1 0.0279(18) 0.0451(19) 0.0232(16) 0.0076(14) 0.0136(14) 0.0062(15)
C111 0.022(6) 0.035(6) 0.039(7) 0.007(6) 0.010(5) 0.000(5)
C112 0.036(8) 0.040(7) 0.043(8) -0.002(6) 0.013(6) -0.002(6)
C113 0.071(10) 0.022(6) 0.053(8) -0.019(6) 0.033(8) -0.031(6)
C114 0.037(8) 0.050(8) 0.057(8) 0.012(7) 0.033(7) -0.004(6)
C115 0.046(8) 0.040(7) 0.037(7) 0.006(6) 0.020(6) 0.006(6)
C116 0.023(7) 0.053(8) 0.037(7) 0.004(6) 0.015(6) -0.004(6)
C121 0.021(7) 0.086(10) 0.017(5) 0.010(6) 0.003(5) -0.002(7)
C122 0.057(10) 0.019(6) 0.080(11) 0.017(6) 0.044(9) 0.022(6)
C123 0.053(10) 0.040(8) 0.071(10) 0.009(8) 0.036(9) 0.015(7)
C124 0.047(9) 0.042(7) 0.031(6) -0.012(6) 0.021(6) -0.014(6)
C125 0.042(8) 0.061(9) 0.034(7) -0.026(6) 0.022(6) -0.014(7)
C126 0.035(7) 0.019(5) 0.032(7) -0.006(5) 0.016(6) 0.000(5)
C1A 0.039(16) 0.008(11) 0.027(13) 0.003(10) 0.013(11) 0.000(11)
C2A 0.039(15) 0.023(12) 0.024(12) 0.002(9) 0.023(11) -0.001(10)
C1B 0.012(12) 0.027(13) 0.026(12) -0.001(11) 0.008(9) -0.004(9)
C2B 0.015(12) 0.028(14) 0.017(11) 0.006(9) 0.008(8) -0.003(10)
N2 0.038(7) 0.054(7) 0.026(5) 0.001(5) 0.020(5) 0.003(5)
Si2 0.037(2) 0.0368(19) 0.037(2) 0.0100(16) 0.0176(17) 0.0098(16)
C21 0.055(11) 0.055(9) 0.052(10) -0.001(8) 0.012(8) 0.005(8)
C22 0.039(10) 0.22(3) 0.059(11) 0.046(14) 0.021(9) 0.035(13)
C23 0.050(10) 0.050(9) 0.079(11) -0.006(8) 0.041(9) -0.001(8)
P2 0.0183(17) 0.057(2) 0.0236(16) -0.0055(15) 0.0082(13) -0.0042(15)
C211 0.022(6) 0.010(4) 0.033(6) 0.002(4) 0.016(5) -0.007(4)
C212 0.049(9) 0.053(9) 0.048(8) -0.022(7) 0.037(7) -0.008(7)
C213 0.067(11) 0.029(6) 0.068(10) -0.013(7) 0.052(9) -0.011(7)
C214 0.031(7) 0.035(7) 0.053(8) 0.004(6) 0.026(6) -0.007(5)
C215 0.035(7) 0.021(5) 0.031(6) -0.021(5) 0.017(5) -0.008(5)
C216 0.034(8) 0.044(7) 0.020(6) 0.002(5) 0.009(5) 0.007(6)
C221 0.032(7) 0.042(7) 0.028(6) -0.014(5) 0.020(5) -0.015(6)
C222 0.050(10) 0.045(8) 0.058(9) 0.006(7) 0.033(8) 0.007(7)
C223 0.020(7) 0.144(18) 0.081(13) 0.022(12) 0.021(8) 0.008(9)
C224 0.032(8) 0.078(11) 0.067(10) 0.029(9) 0.015(7) 0.017(8)
C225 0.014(6) 0.066(9) 0.037(7) 0.003(6) 0.015(5) 0.007(6)
C226 0.039(8) 0.056(8) 0.027(6) -0.002(6) 0.016(6) -0.007(7)
C1S 0.092(16) 0.048(10) 0.139(19) 0.023(11) 0.060(15) 0.016(11)
Cl1S 0.086(3) 0.048(2) 0.055(2) -0.0124(18) 0.023(2) -0.006(2)
Cl2S 0.066(3) 0.067(3) 0.062(3) -0.004(2) 0.024(2) -0.003(2)
C2S 0.059(11) 0.061(10) 0.095(13) 0.020(10) 0.049(10) 0.011(9)
Cl3S 0.083(4) 0.095(4) 0.048(2) -0.003(2) 0.009(2) 0.005(3)
Cl4S 0.062(3) 0.070(3) 0.068(3) -0.007(2) 0.026(2) -0.010(2)

loop_
_atom_type_symbol
_atom_type_description
_atom_type_scat_dispersion_real
_atom_type_scat_dispersion_imag
_atom_type_scat_source
C C 0.0033 0.0016 'International Tables Vol C Tables 4.2.6.8 and 6.1.1.4'
H H 0.0000 0.0000 'International Tables Vol C Tables 4.2.6.8 and 6.1.1.4'
Cl Cl 0.1484 0.1585 'International Tables Vol C Tables 4.2.6.8 and 6.1.1.4'
N N 0.0061 0.0033 'International Tables Vol C Tables 4.2.6.8 and 6.1.1.4'
P P 0.1023 0.0942 'International Tables Vol C Tables 4.2.6.8 and 6.1.1.4'
Si Si 0.0817 0.0704 'International Tables Vol C Tables 4.2.6.8 and 6.1.1.4'
Zr Zr -2.9673 0.5597 'International Tables Vol C Tables 4.2.6.8 and 6.1.1.4'

loop_
_geom_angle_atom_site_label_1
_geom_angle_atom_site_label_2
_geom_angle_atom_site_label_3
_geom_angle
_geom_angle_site_symmetry_1
_geom_angle_site_symmetry_3
_geom_angle_publ_flag
N1 Zr1 N2 145.6(3) . . ?
N1 Zr1 C1A 63.5(6) . . ?
N2 Zr1 C1A 82.7(6) . . ?
N1 Zr1 C2B 83.1(6) . . ?
N2 Zr1 C2B 63.1(6) . . ?
C1A Zr1 C2B 28.2(5) . . ?
N1 Zr1 Cl2 90.6(3) . . ?
N2 Zr1 Cl2 90.2(3) . . ?
C1A Zr1 Cl2 101.5(6) . . ?
C2B Zr1 Cl2 81.4(5) . . ?
N1 Zr1 Cl3 90.3(3) . . ?
N2 Zr1 Cl3 90.6(3) . . ?
C1A Zr1 Cl3 81.3(6) . . ?
C2B Zr1 Cl3 101.4(5) . . ?
Cl2 Zr1 Cl3 177.15(11) . . ?
N1 Zr1 Cl1 107.0(3) . . ?
N2 Zr1 Cl1 107.4(3) . . ?
C1A Zr1 Cl1 165.7(6) . . ?
C2B Zr1 Cl1 166.1(5) . . ?
Cl2 Zr1 Cl1 88.85(16) . . ?
Cl3 Zr1 Cl1 88.31(16) . . ?
N1 Zr1 P1 29.8(3) . . ?
N2 Zr1 P1 115.8(3) . . ?
C1A Zr1 P1 34.5(6) . . ?
C2B Zr1 P1 53.9(5) . . ?
Cl2 Zr1 P1 91.41(12) . . ?
Cl3 Zr1 P1 90.71(12) . . ?
Cl1 Zr1 P1 136.77(15) . . ?
N1 Zr1 P2 116.2(3) . . ?
N2 Zr1 P2 29.4(3) . . ?
C1A Zr1 P2 53.9(6) . . ?
C2B Zr1 P2 34.5(5) . . ?
Cl2 Zr1 P2 90.79(12) . . ?
Cl3 Zr1 P2 91.24(11) . . ?
Cl1 Zr1 P2 136.79(15) . . ?
P1 Zr1 P2 86.43(6) . . ?
P1 N1 Si1 126.0(6) . . ?
P1 N1 Zr1 108.4(6) . . ?
Si1 N1 Zr1 125.5(6) . . ?
N1 Si1 C13 108.6(6) . . ?
N1 Si1 C11 113.1(6) . . ?
C13 Si1 C11 108.8(6) . . ?
N1 Si1 C12 109.5(6) . . ?
C13 Si1 C12 109.2(6) . . ?
C11 Si1 C12 107.6(7) . . ?
N1 P1 C1A 90.9(9) . . ?
N1 P1 C1B 115.9(9) . . ?
C1A P1 C1B 25.1(9) . . ?
N1 P1 C111 110.8(5) . . ?
C1A P1 C111 116.4(9) . . ?
C1B P1 C111 102.7(7) . . ?
N1 P1 C121 112.8(6) . . ?
C1A P1 C121 116.4(8) . . ?
C1B P1 C121 105.4(9) . . ?
C111 P1 C121 108.6(5) . . ?
N1 P1 Zr1 41.8(4) . . ?
C1A P1 Zr1 50.4(8) . . ?
C1B P1 Zr1 75.4(8) . . ?
C111 P1 Zr1 132.9(4) . . ?
C121 P1 Zr1 117.3(4) . . ?
C112 C111 C116 119.0(12) . . ?
C112 C111 P1 126.3(10) . . ?
C116 C111 P1 114.7(10) . . ?
C111 C112 C113 119.6(12) . . ?
C114 C113 C112 117.8(12) . . ?
C115 C114 C113 122.3(12) . . ?
C116 C115 C114 118.2(13) . . ?
C115 C116 C111 122.9(13) . . ?
C126 C121 C122 123.5(12) . . ?
C126 C121 P1 115.5(11) . . ?
C122 C121 P1 121.0(10) . . ?
C123 C122 C121 113.6(12) . . ?
C124 C123 C122 128.7(14) . . ?
C123 C124 C125 115.7(13) . . ?
C124 C125 C126 122.8(13) . . ?
C121 C126 C125 115.5(12) . . ?
C2A C1A P1 121.7(17) . . ?
C2A C1A Zr1 111.2(19) . . ?
P1 C1A Zr1 95.1(9) . . ?
C1A C2A P2 98.6(17) . . ?
C2B C1B P1 102.1(17) . . ?
C1B C2B P2 122.3(16) . . ?
C1B C2B Zr1 104.9(18) . . ?
P2 C2B Zr1 95.1(9) . . ?
P2 N2 Si2 127.8(7) . . ?
P2 N2 Zr1 108.1(6) . . ?
Si2 N2 Zr1 124.0(6) . . ?
N2 Si2 C22 108.4(8) . . ?
N2 Si2 C21 110.3(6) . . ?
C22 Si2 C21 109.7(8) . . ?
N2 Si2 C23 110.1(6) . . ?
C22 Si2 C23 109.5(10) . . ?
C21 Si2 C23 108.8(8) . . ?
N2 P2 C2B 91.5(9) . . ?
N2 P2 C211 111.3(5) . . ?
C2B P2 C211 116.7(7) . . ?
N2 P2 C221 110.2(5) . . ?
C2B P2 C221 115.6(8) . . ?
C211 P2 C221 110.1(5) . . ?
N2 P2 C2A 119.7(8) . . ?
C2B P2 C2A 28.2(9) . . ?
C211 P2 C2A 101.9(8) . . ?
C221 P2 C2A 102.9(7) . . ?
N2 P2 Zr1 42.5(4) . . ?
C2B P2 Zr1 50.4(8) . . ?
C211 P2 Zr1 116.2(3) . . ?
C221 P2 Zr1 132.4(4) . . ?
C2A P2 Zr1 78.0(7) . . ?
C212 C211 C216 116.5(11) . . ?
C212 C211 P2 121.4(9) . . ?
C216 C211 P2 122.1(8) . . ?
C211 C212 C213 124.6(12) . . ?
C212 C213 C214 114.9(12) . . ?
C215 C214 C213 122.1(12) . . ?
C214 C215 C216 117.7(11) . . ?
C215 C216 C211 124.2(12) . . ?
C226 C221 C222 119.2(12) . . ?
C226 C221 P2 116.6(11) . . ?
C222 C221 P2 124.2(9) . . ?
C223 C222 C221 120.2(14) . . ?
C224 C223 C222 122.6(17) . . ?
C223 C224 C225 117.7(15) . . ?
C226 C225 C224 121.0(12) . . ?
C221 C226 C225 119.2(13) . . ?
Cl2S C1S Cl1S 113.4(9) . . ?
Cl4S C2S Cl3S 112.9(7) . . ?

loop_
_geom_bond_atom_site_label_1
_geom_bond_atom_site_label_2
_geom_bond_distance
_geom_bond_site_symmetry_2
_geom_bond_publ_flag
Zr1 N1 2.189(10) . ?
Zr1 N2 2.216(11) . ?
Zr1 C1A 2.41(3) . ?
Zr1 C2B 2.41(3) . ?
Zr1 Cl2 2.456(3) . ?
Zr1 Cl3 2.460(3) . ?
Zr1 Cl1 2.477(2) . ?
Zr1 P1 3.114(4) . ?
Zr1 P2 3.118(4) . ?
N1 P1 1.630(12) . ?
N1 Si1 1.748(12) . ?
Si1 C13 1.851(14) . ?
Si1 C11 1.858(13) . ?
Si1 C12 1.866(11) . ?
P1 C1A 1.77(2) . ?
P1 C1B 1.78(2) . ?
P1 C111 1.813(13) . ?
P1 C121 1.831(13) . ?
C111 C112 1.394(18) . ?
C111 C116 1.402(18) . ?
C112 C113 1.423(19) . ?
C113 C114 1.413(18) . ?
C114 C115 1.38(2) . ?
C115 C116 1.357(18) . ?
C121 C126 1.418(17) . ?
C121 C122 1.42(2) . ?
C122 C123 1.39(2) . ?
C123 C124 1.34(2) . ?
C124 C125 1.40(2) . ?
C125 C126 1.439(16) . ?
C1A C2A 1.526(17) . ?
C2A P2 1.87(2) . ?
C1B C2B 1.532(16) . ?
C2B P2 1.77(2) . ?
N2 P2 1.610(12) . ?
N2 Si2 1.755(12) . ?
Si2 C22 1.85(2) . ?
Si2 C21 1.870(16) . ?
Si2 C23 1.878(15) . ?
P2 C211 1.796(10) . ?
P2 C221 1.803(13) . ?
C211 C212 1.333(18) . ?
C211 C216 1.363(16) . ?
C212 C213 1.398(19) . ?
C213 C214 1.403(18) . ?
C214 C215 1.360(17) . ?
C215 C216 1.351(16) . ?
C221 C226 1.391(17) . ?
C221 C222 1.389(19) . ?
C222 C223 1.39(2) . ?
C223 C224 1.35(2) . ?
C224 C225 1.41(2) . ?
C225 C226 1.408(18) . ?
C1S Cl2S 1.746(12) . ?
C1S Cl1S 1.753(12) . ?
C2S Cl4S 1.745(10) . ?
C2S Cl3S 1.750(11) . ?
